data_4321063
loop_
_publ_author_name
'Sanjib Ganguly'
'Surajit Chattopadhyay'
'Chittaranjan Sinha'
'Animesh Chakravorty'

_publ_section_title
;
 Synthesis and Structure of Dimeric Silver Azooximates. Hydrogen Bonding
 and Nonbonded Ag...Ag Interaction
;
_journal_name_full 'Inorganic Chemistry'
_journal_page_first 2954
_journal_page_last 2956
_journal_paper_doi 10.1021/ic000056u
_journal_volume 39
_journal_year 2000
_chemical_formula_sum 'C24 H26 Ag N9 O3'
_chemical_formula_weight 596.41
_chemical_name_systematic
; 
 ? 
;
_space_group_IT_number 14
_symmetry_cell_setting monoclinic
_symmetry_space_group_name_Hall '-P 2ybc'
_symmetry_space_group_name_H-M 'P 1 21/c 1'
_atom_sites_solution_hydrogens geom
_atom_sites_solution_primary direct
_atom_sites_solution_secondary difmap
_audit_creation_method SHELXL
_cell_angle_alpha 90.00
_cell_angle_beta 92.88(2)
_cell_angle_gamma 90.00
_cell_formula_units_Z 4
_cell_length_a 12.038(3)
_cell_length_b 10.331(3)
_cell_length_c 22.003(7)
_cell_measurement_reflns_used 30
_cell_measurement_temperature 293(2)
_cell_measurement_theta_max 14
_cell_measurement_theta_min 7
_cell_volume 2732.9(14)
_computing_cell_refinement 'Siemens Shelxtl-Plus, (Sheldrick, 1990)'
_computing_data_collection 'Siemens Shelxtl-Plus, (Sheldrick, 1990)'
_computing_data_reduction 'Siemens Shelxtl-Plus, (Sheldrick, 1990)'
_computing_molecular_graphics 'SHELXTL V-5.03 (Sheldrick, 1994)'
_computing_publication_material 'SHELXTL V-5.03 (Sheldrick, 1994)'
_computing_structure_refinement 'SHELXTL V-5.03 (Sheldrick, 1994)'
_computing_structure_solution 'SHELXTL V-5.03 (Sheldrick, 1994)'
_diffrn_ambient_temperature 293(2)
_diffrn_measurement_device 'Siemens R3m/V'
_diffrn_measurement_method '/w scan'
_diffrn_radiation_monochromator graphite
_diffrn_radiation_source 'fine-focus sealed tube'
_diffrn_radiation_type MoK\a
_diffrn_radiation_wavelength 0.71073
_diffrn_reflns_av_R_equivalents 0.0241
_diffrn_reflns_av_sigmaI/netI 0.0523
_diffrn_reflns_limit_h_max 14
_diffrn_reflns_limit_h_min 0
_diffrn_reflns_limit_k_max 13
_diffrn_reflns_limit_k_min 0
_diffrn_reflns_limit_l_max 28
_diffrn_reflns_limit_l_min -28
_diffrn_reflns_number 6537
_diffrn_reflns_theta_max 27.50
_diffrn_reflns_theta_min 1.85
_diffrn_standards_decay_% 0
_diffrn_standards_interval_count 198
_diffrn_standards_number 2
_exptl_absorpt_coefficient_mu 0.780
_exptl_absorpt_correction_T_max 0.8140
_exptl_absorpt_correction_T_min 0.9370
_exptl_absorpt_correction_type Semi-empirical
_exptl_crystal_colour Brown
_exptl_crystal_density_diffrn 1.450
_exptl_crystal_description Parallelopiped
_exptl_crystal_F_000 1216
_exptl_crystal_size_max 0.4
_exptl_crystal_size_mid 0.3
_exptl_crystal_size_min 0.3
_refine_diff_density_max 0.461
_refine_diff_density_min -0.441
_refine_diff_density_rms 0.064
_refine_ls_extinction_method none
_refine_ls_goodness_of_fit_all 1.016
_refine_ls_goodness_of_fit_obs 1.220
_refine_ls_matrix_type full
_refine_ls_number_parameters 334
_refine_ls_number_reflns 6229
_refine_ls_number_restraints 0
_refine_ls_restrained_S_all 1.016
_refine_ls_restrained_S_obs 1.220
_refine_ls_R_factor_all 0.0938
_refine_ls_R_factor_obs 0.0500
_refine_ls_shift/esd_max -0.014
_refine_ls_shift/esd_mean 0.002
_refine_ls_structure_factor_coef Fsqd
_refine_ls_weighting_details 'w=1/[\s^2^(Fo^2^)+(0.0505P)^2^+0.0000P] where P=(Fo^2^+2Fc^2^)/3'
_refine_ls_weighting_scheme calc
_refine_ls_wR_factor_all 0.1147
_refine_ls_wR_factor_obs 0.1028
_reflns_number_observed 3599
_reflns_number_total 6229
_reflns_observed_criterion >2sigma(I)
_cod_data_source_file ic000056u_1.cif
_cod_data_source_block '[Ag(MeL)(HMeL)2]2'
_cod_depositor_comments
;
The following automatic conversions were performed:

'_symmetry_cell_setting' value 'Monoclinic' changed to 'monoclinic'
according to the built-in table from CIF Core dictionary named
'cif_core.dic' version 2.4.1 from 2010-06-29.

Automatic conversion script
Id: cif_fix_values 1646 2011-03-28 12:23:43Z adriana 

The following automatic conversions were performed:

'_refine_ls_weighting_scheme' value 'calc
w=1/[\s^2^(Fo^2^)+(0.0505P)^2^+0.0000P] where P=(Fo^2^+2Fc^2^)/3' was
changed to 'calc'. New tag '_refine_ls_weighting_details' was
created. The value of the new tag was set to
'w=1/[\s^2^(Fo^2^)+(0.0505P)^2^+0.0000P] where P=(Fo^2^+2Fc^2^)/3'.

Automatic conversion script
Id: cif_fix_values 3143 2015-03-26 13:38:13Z robertas 
;
_cod_original_cell_volume 2732.8(13)
_cod_database_code 4321063

loop_
_symmetry_equiv_pos_as_xyz
'x, y, z'
'-x, y+1/2, -z+1/2'
'-x, -y, -z'
'x, -y-1/2, z-1/2'

loop_
_atom_site_aniso_label
_atom_site_aniso_U_11
_atom_site_aniso_U_22
_atom_site_aniso_U_33
_atom_site_aniso_U_23
_atom_site_aniso_U_13
_atom_site_aniso_U_12
Ag 0.0781(2) 0.03122(14) 0.0797(2) 0.00626(15) 0.0115(2) -0.0049(2)
O1 0.075(2) 0.0335(12) 0.064(2) 0.0049(11) 0.0207(14) 0.0047(12)
O2 0.079(2) 0.0352(13) 0.080(2) 0.0080(12) 0.027(2) -0.0008(13)
O3 0.083(2) 0.0400(13) 0.066(2) 0.0073(12) 0.007(2) -0.0105(14)
N1 0.065(2) 0.033(2) 0.052(2) 0.0033(12) 0.007(2) -0.0019(14)
N2 0.069(2) 0.039(2) 0.058(2) 0.0039(14) 0.017(2) 0.0012(15)
N3 0.087(3) 0.044(2) 0.087(2) 0.000(2) 0.034(2) 0.003(2)
N4 0.064(2) 0.0397(15) 0.059(2) 0.0025(14) 0.013(2) 0.0002(15)
N5 0.061(2) 0.046(2) 0.063(2) 0.0038(15) 0.014(2) -0.001(2)
N6 0.066(2) 0.061(2) 0.054(2) 0.002(2) 0.014(2) -0.011(2)
N7 0.071(2) 0.0309(14) 0.056(2) 0.0018(13) 0.014(2) 0.0021(15)
N8 0.075(2) 0.040(2) 0.056(2) 0.0055(15) 0.018(2) 0.012(2)
N9 0.079(2) 0.049(2) 0.060(2) 0.003(2) 0.019(2) 0.007(2)
C1 0.102(4) 0.047(2) 0.137(4) 0.005(3) 0.063(4) -0.007(2)
C2 0.065(3) 0.037(2) 0.053(2) 0.004(2) 0.011(2) -0.002(2)
C3 0.090(3) 0.048(2) 0.076(3) -0.003(2) 0.030(2) 0.007(2)
C4 0.103(4) 0.051(3) 0.112(4) -0.006(3) 0.042(3) 0.000(3)
C5 0.143(5) 0.047(3) 0.159(6) -0.012(3) 0.063(5) -0.005(3)
C6 0.170(6) 0.046(3) 0.163(6) -0.007(3) 0.065(5) 0.024(4)
C7 0.157(6) 0.071(4) 0.209(8) -0.016(4) 0.106(6) 0.021(4)
C8 0.145(6) 0.066(3) 0.182(6) -0.005(4) 0.102(5) 0.007(4)
C9 0.115(4) 0.056(3) 0.098(4) -0.008(2) 0.053(3) 0.000(3)
C10 0.061(3) 0.044(2) 0.057(2) 0.001(2) 0.014(2) -0.001(2)
C11 0.057(3) 0.059(2) 0.063(3) 0.011(2) 0.010(2) -0.007(2)
C12 0.084(3) 0.076(3) 0.051(2) 0.005(2) 0.001(2) -0.032(3)
C13 0.096(4) 0.097(4) 0.060(3) 0.035(3) 0.003(3) -0.027(3)
C14 0.113(4) 0.061(3) 0.106(4) 0.019(3) 0.025(3) -0.011(3)
C15 0.168(6) 0.052(3) 0.107(4) 0.003(3) 0.056(4) -0.016(3)
C16 0.127(5) 0.058(3) 0.079(3) 0.008(2) 0.043(3) -0.007(3)
C17 0.113(4) 0.035(2) 0.075(3) 0.008(2) 0.000(3) -0.004(2)
C18 0.077(3) 0.036(2) 0.051(2) 0.001(2) 0.014(2) 0.002(2)
C19 0.069(3) 0.060(2) 0.057(2) -0.004(2) 0.020(2) 0.014(2)
C20 0.080(4) 0.082(3) 0.090(4) 0.009(3) 0.011(3) 0.013(3)
C21 0.084(4) 0.124(5) 0.101(4) -0.004(4) -0.004(3) 0.016(4)
C22 0.068(4) 0.102(4) 0.137(5) -0.031(4) 0.020(4) 0.005(3)
C23 0.077(4) 0.063(3) 0.125(5) 0.000(3) 0.029(3) 0.002(3)
C24 0.083(4) 0.059(3) 0.084(3) 0.004(2) 0.030(3) 0.012(3)

loop_
_atom_site_label
_atom_site_type_symbol
_atom_site_fract_x
_atom_site_fract_y
_atom_site_fract_z
_atom_site_U_iso_or_equiv
_atom_site_thermal_displace_type
_atom_site_occupancy
_atom_site_calc_flag
_atom_site_refinement_flags
_atom_site_disorder_group
Ag Ag 0.06530(3) 0.40396(3) 0.057283(15) 0.06274(13) Uani 1 d . .
O1 O 0.1372(2) 0.6942(2) 0.03817(11) 0.0572(7) Uani 1 d . .
O2 O -0.0260(2) 0.6815(2) 0.10841(12) 0.0639(8) Uani 1 d . .
O3 O -0.0742(2) 0.1367(2) 0.04006(12) 0.0626(7) Uani 1 d . .
N1 N 0.1652(3) 0.5718(2) 0.02412(13) 0.0499(7) Uani 1 d . .
N2 N 0.2699(3) 0.4251(3) -0.01961(14) 0.0549(8) Uani 1 d . .
N3 N 0.3486(3) 0.4024(3) -0.0535(2) 0.0718(10) Uani 1 d . .
N4 N -0.0365(3) 0.5516(3) 0.11955(14) 0.0540(8) Uani 1 d . .
N5 N -0.1059(3) 0.3925(3) 0.17545(14) 0.0563(8) Uani 1 d . .
N6 N -0.1536(3) 0.3658(3) 0.22317(15) 0.0602(9) Uani 1 d . .
N7 N 0.0236(3) 0.1935(3) 0.06030(13) 0.0524(8) Uani 1 d . .
N8 N 0.1853(3) 0.1898(3) 0.11067(14) 0.0564(8) Uani 1 d . .
N9 N 0.2558(3) 0.1257(3) 0.1423(2) 0.0620(9) Uani 1 d . .
C1 C 0.3163(4) 0.6627(4) -0.0357(3) 0.093(2) Uani 1 d . .
H1A H 0.3734(4) 0.6260(4) -0.0592(3) 0.140 Uiso 1 calc R .
H1B H 0.3497(4) 0.7136(4) -0.0031(3) 0.140 Uiso 1 calc R .
H1C H 0.2690(4) 0.7168(4) -0.0613(3) 0.140 Uiso 1 calc R .
C2 C 0.2487(3) 0.5564(3) -0.0098(2) 0.0517(9) Uani 1 d . .
C3 C 0.3686(4) 0.2672(4) -0.0621(2) 0.0702(12) Uani 1 d . .
C4 C 0.3019(5) 0.1702(4) -0.0424(2) 0.087(2) Uani 1 d . .
H4A H 0.2375(5) 0.1899(4) -0.0226(2) 0.105 Uiso 1 calc R .
C5 C 0.3306(5) 0.0439(5) -0.0521(3) 0.114(2) Uani 1 d . .
H5B H 0.2859(5) -0.0223(5) -0.0384(3) 0.137 Uiso 1 calc R .
C6 C 0.4244(6) 0.0141(5) -0.0817(3) 0.124(2) Uani 1 d . .
C7 C 0.4903(6) 0.1087(6) -0.1008(4) 0.142(3) Uani 1 d . .
H7A H 0.5545(6) 0.0879(6) -0.1204(4) 0.170 Uiso 1 calc R .
C8 C 0.4634(5) 0.2377(5) -0.0915(3) 0.128(2) Uani 1 d . .
H8B H 0.5091(5) 0.3033(5) -0.1050(3) 0.153 Uiso 1 calc R .
C9 C -0.1461(5) 0.6269(4) 0.2040(2) 0.088(2) Uani 1 d . .
H9B H -0.1861(5) 0.5851(4) 0.2351(2) 0.132 Uiso 1 calc R .
H9C H -0.1963(5) 0.6796(4) 0.1793(2) 0.132 Uiso 1 calc R .
H9D H -0.0886(5) 0.6804(4) 0.2225(2) 0.132 Uiso 1 calc R .
C10 C -0.0956(3) 0.5277(3) 0.1653(2) 0.0537(10) Uani 1 d . .
C11 C -0.1669(3) 0.2311(4) 0.2344(2) 0.0595(10) Uani 1 d . .
C12 C -0.1994(4) 0.1990(4) 0.2916(2) 0.0707(13) Uani 1 d . .
C13 C -0.2157(4) 0.0711(5) 0.3066(2) 0.084(2) Uani 1 d . .
C14 C -0.2043(4) -0.0237(5) 0.2640(3) 0.092(2) Uani 1 d . .
H14A H -0.2158(4) -0.1099(5) 0.2740(3) 0.111 Uiso 1 calc R .
C15 C -0.1756(5) 0.0093(5) 0.2063(3) 0.107(2) Uani 1 d . .
C16 C -0.1561(5) 0.1358(4) 0.1912(2) 0.087(2) Uani 1 d . .
H16A H -0.1357(5) 0.1570(4) 0.1523(2) 0.104 Uiso 1 calc R .
C17 C 0.0721(4) -0.0192(3) 0.1061(2) 0.0745(13) Uani 1 d . .
H17A H 0.1347(4) -0.0509(3) 0.1304(2) 0.112 Uiso 1 calc R .
H17B H 0.0647(4) -0.0679(3) 0.0689(2) 0.112 Uiso 1 calc R .
H17C H 0.0057(4) -0.0286(3) 0.1281(2) 0.112 Uiso 1 calc R .
C18 C 0.0893(4) 0.1193(3) 0.0918(2) 0.0544(10) Uani 1 d . .
C19 C 0.3541(4) 0.1970(4) 0.1592(2) 0.0615(11) Uani 1 d . .
C20 C 0.4195(5) 0.1463(5) 0.2062(2) 0.0841(14) Uani 1 d . .
C21 C 0.5159(5) 0.2074(7) 0.2266(3) 0.103(2) Uani 1 d . .
H21A H 0.5593(5) 0.1734(7) 0.2589(3) 0.124 Uiso 1 calc R .
C22 C 0.5471(5) 0.3202(6) 0.1982(3) 0.102(2) Uani 1 d . .
H22A H 0.6124(5) 0.3619(6) 0.2115(3) 0.122 Uiso 1 calc R .
C23 C 0.4836(5) 0.3707(5) 0.1514(3) 0.088(2) Uani 1 d . .
C24 C 0.3860(4) 0.3088(4) 0.1309(2) 0.0746(13) Uani 1 d . .
H24A H 0.3427(4) 0.3428(4) 0.0985(2) 0.090 Uiso 1 calc R .
H12 H -0.2030 0.2620 0.3296 0.050 Uiso 1 d . .
H2 H 0.0331 0.7010 0.0813 0.050 Uiso 1 d . .
H13 H -0.2377 0.0218 0.3483 0.050 Uiso 1 d . .
H3 H -0.0996 0.2200 0.0182 0.050 Uiso 1 d . .
H15 H -0.1754 -0.0780 0.1779 0.050 Uiso 1 d . .
H23 H 0.4999 0.4615 0.1304 0.050 Uiso 1 d . .
H6 H 0.4350 -0.0811 -0.0852 0.050 Uiso 1 d . .
H20 H 0.4023 0.0625 0.2182 0.050 Uiso 1 d . .

loop_
_atom_type_symbol
_atom_type_description
_atom_type_scat_dispersion_real
_atom_type_scat_dispersion_imag
_atom_type_scat_source
C C 0.0033 0.0016 'International Tables Vol C Tables 4.2.6.8 and 6.1.1.4'
H H 0.0000 0.0000 'International Tables Vol C Tables 4.2.6.8 and 6.1.1.4'
N N 0.0061 0.0033 'International Tables Vol C Tables 4.2.6.8 and 6.1.1.4'
O O 0.0106 0.0060 'International Tables Vol C Tables 4.2.6.8 and 6.1.1.4'
Ag Ag -0.8971 1.1015 'International Tables Vol C Tables 4.2.6.8 and 6.1.1.4'

loop_
_geom_angle_atom_site_label_1
_geom_angle_atom_site_label_2
_geom_angle_atom_site_label_3
_geom_angle
_geom_angle_site_symmetry_1
_geom_angle_site_symmetry_3
_geom_angle_publ_flag
N7 Ag N1 152.08(11) . . ?
N7 Ag N4 118.35(11) . . ?
N1 Ag N4 89.55(11) . . ?
C2 N1 O1 117.3(3) . . ?
C2 N1 Ag 122.5(2) . . ?
O1 N1 Ag 120.2(2) . . ?
N3 N2 C2 114.9(3) . . ?
N2 N3 C3 113.4(3) . . ?
C10 N4 O2 112.8(3) . . ?
C10 N4 Ag 129.6(2) . . ?
O2 N4 Ag 117.5(2) . . ?
N6 N5 C10 113.3(3) . . ?
N5 N6 C11 114.9(3) . . ?
C18 N7 O3 114.6(3) . . ?
C18 N7 Ag 117.7(3) . . ?
O3 N7 Ag 126.8(2) . . ?
N9 N8 C18 114.2(3) . . ?
N8 N9 C19 113.6(3) . . ?
N1 C2 N2 111.2(3) . . ?
N1 C2 C1 125.7(3) . . ?
N2 C2 C1 123.1(4) . . ?
C4 C3 C8 120.1(4) . . ?
C4 C3 N3 124.6(4) . . ?
C8 C3 N3 115.3(4) . . ?
C3 C4 C5 119.4(5) . . ?
C6 C5 C4 120.7(5) . . ?
C7 C6 C5 120.1(5) . . ?
C6 C7 C8 120.6(5) . . ?
C3 C8 C7 119.1(5) . . ?
N4 C10 N5 111.5(3) . . ?
N4 C10 C9 125.2(3) . . ?
N5 C10 C9 123.3(3) . . ?
C12 C11 C16 119.9(4) . . ?
C12 C11 N6 115.6(4) . . ?
C16 C11 N6 124.3(4) . . ?
C11 C12 C13 120.1(4) . . ?
C14 C13 C12 120.0(4) . . ?
C13 C14 C15 119.6(4) . . ?
C16 C15 C14 120.9(5) . . ?
C15 C16 C11 119.4(4) . . ?
N7 C18 N8 109.0(3) . . ?
N7 C18 C17 127.1(4) . . ?
N8 C18 C17 123.9(4) . . ?
C20 C19 C24 120.0(5) . . ?
C20 C19 N9 115.9(4) . . ?
C24 C19 N9 124.2(4) . . ?
C19 C20 C21 120.8(5) . . ?
C20 C21 C22 119.0(6) . . ?
C23 C22 C21 120.7(6) . . ?
C22 C23 C24 120.2(5) . . ?
C19 C24 C23 119.3(5) . . ?

loop_
_geom_bond_atom_site_label_1
_geom_bond_atom_site_label_2
_geom_bond_distance
_geom_bond_site_symmetry_2
_geom_bond_publ_flag
Ag N7 2.233(3) . ?
Ag N1 2.252(3) . ?
Ag N4 2.423(3) . ?
O1 N1 1.349(3) . ?
O2 N4 1.371(4) . ?
O3 N7 1.369(4) . ?
N1 C2 1.292(5) . ?
N2 N3 1.257(4) . ?
N2 C2 1.400(4) . ?
N3 C3 1.432(5) . ?
N4 C10 1.286(4) . ?
N5 N6 1.253(4) . ?
N5 C10 1.421(4) . ?
N6 C11 1.424(5) . ?
N7 C18 1.280(5) . ?
N8 N9 1.258(4) . ?
N8 C18 1.411(5) . ?
N9 C19 1.428(5) . ?
C1 C2 1.496(5) . ?
C3 C4 1.368(6) . ?
C3 C8 1.374(7) . ?
C4 C5 1.370(6) . ?
C5 C6 1.366(7) . ?
C6 C7 1.339(8) . ?
C7 C8 1.389(7) . ?
C9 C10 1.481(5) . ?
C11 C12 1.377(5) . ?
C11 C16 1.378(6) . ?
C12 C13 1.378(6) . ?
C13 C14 1.368(7) . ?
C14 C15 1.376(7) . ?
C15 C16 1.371(6) . ?
C17 C18 1.482(5) . ?
C19 C20 1.372(6) . ?
C19 C24 1.376(6) . ?
C20 C21 1.376(7) . ?
C21 C22 1.382(8) . ?
C22 C23 1.357(8) . ?
C23 C24 1.393(7) . ?
